data_4112546
loop_
_publ_author_name
'Kuangbiao Ma'
'Warren E. Piers'
'Yuan Gao'
'Masood Parvez'

_publ_section_title
;
 Isolation and Characterization of a Monomeric Cationic Titanium Hydride
;
_journal_name_full 'Journal of the American Chemical Society'
_journal_page_first 5668
_journal_page_last 5669
_journal_paper_doi 10.1021/ja048952i
_journal_volume 126
_journal_year 2004
_chemical_formula_sum 'C50 H51 B F20 N O P Ti'
_chemical_formula_weight 1151.60
_chemical_name_systematic
;
 ?
;
_space_group_IT_number 2
_symmetry_cell_setting triclinic
_symmetry_space_group_name_Hall '-P 1'
_symmetry_space_group_name_H-M 'P -1'
_atom_sites_solution_hydrogens geom
_atom_sites_solution_primary direct
_atom_sites_solution_secondary difmap
_audit_creation_method SHELXL-97
_cell_angle_alpha 96.751(6)
_cell_angle_beta 111.708(7)
_cell_angle_gamma 94.706(7)
_cell_formula_units_Z 2
_cell_length_a 12.517(2)
_cell_length_b 14.815(2)
_cell_length_c 14.984(3)
_cell_measurement_reflns_used 21797
_cell_measurement_temperature 173(2)
_cell_measurement_theta_max 27.4
_cell_measurement_theta_min 3.0
_cell_volume 2539.8(7)
_computing_cell_refinement 'HKL DENZO (Otwinowski & Minor, 1997)'
_computing_data_collection 'COLLECT (Hooft, 1998)'
_computing_data_reduction 'SCALEPACK (Otwinowski & Minor, 1997)'
_computing_molecular_graphics 'ORTEPII (Johnson, 1976)'
_computing_publication_material 'SHELXL-97 (Sheldrick, 1997)'
_computing_structure_refinement 'SHELXL-97 (Sheldrick, 1997)'
_computing_structure_solution 'SAPI91 (Fan, 1991)'
_diffrn_ambient_temperature 173(2)
_diffrn_measured_fraction_theta_full 0.991
_diffrn_measured_fraction_theta_max 0.991
_diffrn_measurement_device_type 'Nonius KappaCCD'
_diffrn_measurement_method ' \w and \f '
_diffrn_radiation_monochromator graphite
_diffrn_radiation_source 'fine-focus sealed tube'
_diffrn_radiation_type MoK\a
_diffrn_radiation_wavelength 0.71073
_diffrn_reflns_av_R_equivalents 0.0311
_diffrn_reflns_av_sigmaI/netI 0.0513
_diffrn_reflns_limit_h_max 16
_diffrn_reflns_limit_h_min -16
_diffrn_reflns_limit_k_max 19
_diffrn_reflns_limit_k_min -18
_diffrn_reflns_limit_l_max 19
_diffrn_reflns_limit_l_min -19
_diffrn_reflns_number 21797
_diffrn_reflns_theta_full 27.42
_diffrn_reflns_theta_max 27.42
_diffrn_reflns_theta_min 2.95
_exptl_absorpt_coefficient_mu 0.312
_exptl_absorpt_correction_T_max 0.9754
_exptl_absorpt_correction_T_min 0.9345
_exptl_absorpt_correction_type none
_exptl_absorpt_process_details 'SORTAV: (Blessing, 1997)'
_exptl_crystal_colour orange
_exptl_crystal_density_diffrn 1.506
_exptl_crystal_description plate
_exptl_crystal_F_000 1176
_exptl_crystal_size_max 0.22
_exptl_crystal_size_mid 0.18
_exptl_crystal_size_min 0.08
_refine_diff_density_max 0.848
_refine_diff_density_min -0.525
_refine_diff_density_rms 0.051
_refine_ls_extinction_method none
_refine_ls_goodness_of_fit_ref 1.035
_refine_ls_hydrogen_treatment mixed
_refine_ls_matrix_type full
_refine_ls_number_parameters 693
_refine_ls_number_reflns 11476
_refine_ls_number_restraints 0
_refine_ls_restrained_S_all 1.035
_refine_ls_R_factor_all 0.0736
_refine_ls_R_factor_gt 0.0445
_refine_ls_shift/su_max 0.001
_refine_ls_shift/su_mean 0.000
_refine_ls_structure_factor_coef Fsqd
_refine_ls_weighting_details 'calc w=1/[\s^2^(Fo^2^)+(0.0500P)^2^+1.0000P] where P=(Fo^2^+2Fc^2^)/3'
_refine_ls_weighting_scheme calc
_refine_ls_wR_factor_gt 0.1050
_refine_ls_wR_factor_ref 0.1176
_reflns_number_gt 8107
_reflns_number_total 11476
_reflns_threshold_expression >2sigma(I)
_cod_data_source_file ja048952isi20040329_054029.cif
_cod_data_source_block ma17
_cod_database_code 4112546

loop_
_symmetry_equiv_pos_as_xyz
'x, y, z'
'-x, -y, -z'

loop_
_atom_site_label
_atom_site_type_symbol
_atom_site_fract_x
_atom_site_fract_y
_atom_site_fract_z
_atom_site_U_iso_or_equiv
_atom_site_adp_type
_atom_site_occupancy
_atom_site_symmetry_multiplicity
_atom_site_calc_flag
_atom_site_refinement_flags
Ti1 Ti 0.26551(3) 0.31314(3) 0.68371(3) 0.02988(10) Uani 1 1 d .
H1 H 0.2197(18) 0.2794(14) 0.5511(15) 0.036 Uiso 1 1 d .
P1 P 0.42302(5) 0.13788(4) 0.73446(4) 0.02985(13) Uani 1 1 d .
O1 O 0.10579(13) 0.26553(11) 0.68534(11) 0.0382(4) Uani 1 1 d .
N1 N 0.35232(15) 0.22488(11) 0.72255(13) 0.0319(4) Uani 1 1 d .
C1 C 0.35870(19) 0.44761(14) 0.65773(15) 0.0312(5) Uani 1 1 d .
C2 C 0.2390(2) 0.45832(15) 0.62727(16) 0.0350(5) Uani 1 1 d .
C3 C 0.20897(19) 0.46277(14) 0.70974(17) 0.0351(5) Uani 1 1 d .
C4 C 0.3092(2) 0.45127(14) 0.79077(16) 0.0337(5) Uani 1 1 d .
C5 C 0.40215(18) 0.44471(13) 0.75865(15) 0.0305(5) Uani 1 1 d .
C6 C 0.4271(2) 0.44820(16) 0.59356(17) 0.0407(5) Uani 1 1 d .
H6A H 0.4271 0.5073 0.5703 0.061 Uiso 1 1 calc R
H6B H 0.3916 0.3987 0.5378 0.061 Uiso 1 1 calc R
H6C H 0.5071 0.4390 0.6308 0.061 Uiso 1 1 calc R
C7 C 0.1622(2) 0.47088(18) 0.52630(18) 0.0488(6) Uani 1 1 d .
H7A H 0.0826 0.4432 0.5117 0.073 Uiso 1 1 calc R
H7B H 0.1905 0.4411 0.4790 0.073 Uiso 1 1 calc R
H7C H 0.1635 0.5365 0.5224 0.073 Uiso 1 1 calc R
C8 C 0.0944(2) 0.48219(19) 0.7131(2) 0.0534(7) Uani 1 1 d .
H8A H 0.0933 0.5486 0.7225 0.080 Uiso 1 1 calc R
H8B H 0.0837 0.4568 0.7672 0.080 Uiso 1 1 calc R
H8C H 0.0315 0.4538 0.6518 0.080 Uiso 1 1 calc R
C9 C 0.3180(2) 0.45482(18) 0.89385(18) 0.0481(6) Uani 1 1 d .
H9A H 0.3731 0.4143 0.9263 0.072 Uiso 1 1 calc R
H9B H 0.2415 0.4346 0.8940 0.072 Uiso 1 1 calc R
H9C H 0.3450 0.5179 0.9285 0.072 Uiso 1 1 calc R
C10 C 0.5266(2) 0.44414(15) 0.82390(17) 0.0396(5) Uani 1 1 d .
H10A H 0.5654 0.5074 0.8479 0.059 Uiso 1 1 calc R
H10B H 0.5659 0.4111 0.7872 0.059 Uiso 1 1 calc R
H10C H 0.5295 0.4135 0.8791 0.059 Uiso 1 1 calc R
C11 C 0.5138(2) 0.14153(15) 0.65807(17) 0.0372(5) Uani 1 1 d .
C12 C 0.5714(2) 0.24100(17) 0.6726(2) 0.0475(6) Uani 1 1 d .
H12A H 0.6301 0.2576 0.7389 0.071 Uiso 1 1 calc R
H12B H 0.5123 0.2825 0.6624 0.071 Uiso 1 1 calc R
H12C H 0.6084 0.2462 0.6258 0.071 Uiso 1 1 calc R
C13 C 0.4357(2) 0.11834(17) 0.54965(17) 0.0449(6) Uani 1 1 d .
H13A H 0.4817 0.1300 0.5106 0.067 Uiso 1 1 calc R
H13B H 0.3730 0.1567 0.5350 0.067 Uiso 1 1 calc R
H13C H 0.4024 0.0535 0.5340 0.067 Uiso 1 1 calc R
C14 C 0.6078(2) 0.07826(19) 0.6815(2) 0.0544(7) Uani 1 1 d .
H14A H 0.5715 0.0146 0.6707 0.082 Uiso 1 1 calc R
H14B H 0.6610 0.0956 0.7497 0.082 Uiso 1 1 calc R
H14C H 0.6510 0.0839 0.6392 0.082 Uiso 1 1 calc R
C15 C 0.3135(2) 0.03050(15) 0.68906(17) 0.0387(5) Uani 1 1 d .
C16 C 0.2141(2) 0.04370(18) 0.59588(18) 0.0476(6) Uani 1 1 d .
H16A H 0.1533 -0.0093 0.5751 0.071 Uiso 1 1 calc R
H16B H 0.2437 0.0492 0.5444 0.071 Uiso 1 1 calc R
H16C H 0.1817 0.0996 0.6086 0.071 Uiso 1 1 calc R
C17 C 0.3637(3) -0.05745(16) 0.6676(2) 0.0590(8) Uani 1 1 d .
H17A H 0.4298 -0.0650 0.7257 0.088 Uiso 1 1 calc R
H17B H 0.3895 -0.0526 0.6138 0.088 Uiso 1 1 calc R
H17C H 0.3037 -0.1106 0.6496 0.088 Uiso 1 1 calc R
C18 C 0.2580(3) 0.01550(19) 0.7627(2) 0.0560(7) Uani 1 1 d .
H18A H 0.2271 0.0713 0.7783 0.084 Uiso 1 1 calc R
H18B H 0.3166 0.0014 0.8221 0.084 Uiso 1 1 calc R
H18C H 0.1947 -0.0358 0.7346 0.084 Uiso 1 1 calc R
C19 C 0.5159(2) 0.14383(16) 0.86715(16) 0.0403(6) Uani 1 1 d .
C20 C 0.5595(3) 0.0524(2) 0.8927(2) 0.0624(8) Uani 1 1 d .
H20A H 0.6008 0.0315 0.8516 0.094 Uiso 1 1 calc R
H20B H 0.4931 0.0063 0.8816 0.094 Uiso 1 1 calc R
H20C H 0.6121 0.0611 0.9613 0.094 Uiso 1 1 calc R
C21 C 0.4454(2) 0.1747(2) 0.92784(18) 0.0549(7) Uani 1 1 d .
H21A H 0.3784 0.1282 0.9132 0.082 Uiso 1 1 calc R
H21B H 0.4184 0.2332 0.9116 0.082 Uiso 1 1 calc R
H21C H 0.4946 0.1824 0.9972 0.082 Uiso 1 1 calc R
C22 C 0.6223(2) 0.21660(19) 0.89788(19) 0.0553(7) Uani 1 1 d .
H22A H 0.6635 0.2250 0.9687 0.083 Uiso 1 1 calc R
H22B H 0.5973 0.2748 0.8785 0.083 Uiso 1 1 calc R
H22C H 0.6740 0.1966 0.8661 0.083 Uiso 1 1 calc R
C23 C -0.0005(2) 0.2439(2) 0.59709(19) 0.0585(8) Uani 1 1 d .
H23A H 0.0097 0.1977 0.5485 0.070 Uiso 1 1 calc R
H23B H -0.0209 0.2998 0.5678 0.070 Uiso 1 1 calc R
C24 C -0.0920(2) 0.2072(2) 0.6287(2) 0.0663(8) Uani 1 1 d .
H24A H -0.1426 0.1543 0.5808 0.080 Uiso 1 1 calc R
H24B H -0.1405 0.2550 0.6356 0.080 Uiso 1 1 calc R
C25 C -0.0297(3) 0.1782(2) 0.7242(2) 0.0663(8) Uani 1 1 d .
H25A H -0.0751 0.1845 0.7659 0.080 Uiso 1 1 calc R
H25B H -0.0155 0.1137 0.7152 0.080 Uiso 1 1 calc R
C26 C 0.0815(2) 0.24110(19) 0.76800(19) 0.0500(6) Uani 1 1 d .
H26A H 0.0738 0.2964 0.8081 0.060 Uiso 1 1 calc R
H26B H 0.1443 0.2100 0.8094 0.060 Uiso 1 1 calc R
C27 C 0.21087(17) 0.38810(13) 0.17506(15) 0.0272(4) Uani 1 1 d .
C28 C 0.16859(17) 0.42227(14) 0.08808(15) 0.0306(5) Uani 1 1 d .
C29 C 0.14984(18) 0.51211(15) 0.08126(17) 0.0363(5) Uani 1 1 d .
C30 C 0.1710(2) 0.57330(15) 0.16456(19) 0.0399(6) Uani 1 1 d .
C31 C 0.21515(19) 0.54357(15) 0.25297(18) 0.0376(5) Uani 1 1 d .
C32 C 0.23635(18) 0.45456(14) 0.25635(16) 0.0313(5) Uani 1 1 d .
C33 C 0.18072(17) 0.23841(14) 0.26200(14) 0.0266(4) Uani 1 1 d .
C34 C 0.09411(18) 0.26921(15) 0.28969(15) 0.0312(5) Uani 1 1 d .
C35 C 0.04131(18) 0.22227(16) 0.34007(16) 0.0348(5) Uani 1 1 d .
C36 C 0.07309(19) 0.13944(16) 0.36426(15) 0.0348(5) Uani 1 1 d .
C37 C 0.15804(18) 0.10477(14) 0.33862(15) 0.0293(5) Uani 1 1 d .
C38 C 0.20852(17) 0.15408(14) 0.28881(14) 0.0272(4) Uani 1 1 d .
C39 C 0.17056(17) 0.20647(14) 0.08863(14) 0.0271(4) Uani 1 1 d .
C40 C 0.05040(18) 0.20090(14) 0.04021(15) 0.0319(5) Uani 1 1 d .
C41 C -0.01605(19) 0.13370(16) -0.03689(16) 0.0376(5) Uani 1 1 d .
C42 C 0.0361(2) 0.06634(15) -0.06876(16) 0.0384(5) Uani 1 1 d .
C43 C 0.1534(2) 0.06701(14) -0.02378(15) 0.0336(5) Uani 1 1 d .
C44 C 0.21782(18) 0.13657(14) 0.05282(14) 0.0286(4) Uani 1 1 d .
C45 C 0.38040(17) 0.29108(13) 0.23210(14) 0.0261(4) Uani 1 1 d .
C46 C 0.43813(18) 0.30875(13) 0.17141(15) 0.0296(5) Uani 1 1 d .
C47 C 0.55680(19) 0.31773(15) 0.19880(18) 0.0362(5) Uani 1 1 d .
C48 C 0.62556(19) 0.31064(15) 0.29238(19) 0.0407(6) Uani 1 1 d .
C49 C 0.57427(19) 0.29612(15) 0.35702(17) 0.0382(5) Uani 1 1 d .
C50 C 0.45462(18) 0.28754(14) 0.32642(15) 0.0310(5) Uani 1 1 d .
B1 B 0.2365(2) 0.28217(16) 0.18934(17) 0.0265(5) Uani 1 1 d .
F1 F 0.14176(11) 0.36709(8) 0.00165(9) 0.0387(3) Uani 1 1 d .
F2 F 0.10935(12) 0.54020(9) -0.00598(11) 0.0498(4) Uani 1 1 d .
F3 F 0.14893(13) 0.66027(9) 0.15880(12) 0.0575(4) Uani 1 1 d .
F4 F 0.23653(13) 0.60248(9) 0.33570(11) 0.0536(4) Uani 1 1 d .
F5 F 0.28329(11) 0.43120(8) 0.34596(9) 0.0382(3) Uani 1 1 d .
F6 F 0.05378(11) 0.34910(9) 0.26722(10) 0.0407(3) Uani 1 1 d .
F7 F -0.04198(12) 0.25683(11) 0.36480(10) 0.0519(4) Uani 1 1 d .
F8 F 0.02081(12) 0.09159(10) 0.41148(10) 0.0495(4) Uani 1 1 d .
F9 F 0.18852(11) 0.02225(8) 0.35970(9) 0.0400(3) Uani 1 1 d .
F10 F 0.28893(10) 0.11424(8) 0.26361(9) 0.0334(3) Uani 1 1 d .
F11 F -0.00694(10) 0.26348(9) 0.06956(9) 0.0406(3) Uani 1 1 d .
F12 F -0.13163(11) 0.13286(10) -0.08033(10) 0.0539(4) Uani 1 1 d .
F13 F -0.02764(13) -0.00078(9) -0.14356(10) 0.0542(4) Uani 1 1 d .
F14 F 0.20470(12) 0.00003(8) -0.05368(9) 0.0445(3) Uani 1 1 d .
F15 F 0.33223(10) 0.13001(8) 0.09319(9) 0.0339(3) Uani 1 1 d .
F16 F 0.37556(11) 0.31695(8) 0.07771(9) 0.0355(3) Uani 1 1 d .
F17 F 0.60561(12) 0.33293(10) 0.13407(11) 0.0512(4) Uani 1 1 d .
F18 F 0.74166(11) 0.31783(10) 0.32101(12) 0.0589(4) Uani 1 1 d .
F19 F 0.64046(12) 0.28977(10) 0.44986(10) 0.0548(4) Uani 1 1 d .
F20 F 0.41306(11) 0.27470(9) 0.39623(9) 0.0395(3) Uani 1 1 d .

loop_
_atom_site_aniso_label
_atom_site_aniso_U_11
_atom_site_aniso_U_22
_atom_site_aniso_U_33
_atom_site_aniso_U_23
_atom_site_aniso_U_13
_atom_site_aniso_U_12
Ti1 0.0270(2) 0.0282(2) 0.0341(2) 0.00352(16) 0.01134(16) 0.00613(16)
P1 0.0326(3) 0.0258(3) 0.0303(3) 0.0033(2) 0.0106(2) 0.0084(2)
O1 0.0288(8) 0.0474(9) 0.0373(9) 0.0050(7) 0.0124(7) 0.0026(7)
N1 0.0310(9) 0.0287(9) 0.0364(10) 0.0044(8) 0.0130(8) 0.0072(8)
C1 0.0340(11) 0.0258(11) 0.0341(12) 0.0019(9) 0.0140(9) 0.0047(9)
C2 0.0376(12) 0.0311(11) 0.0360(12) 0.0066(9) 0.0118(10) 0.0113(10)
C3 0.0372(12) 0.0289(11) 0.0437(13) 0.0068(10) 0.0186(10) 0.0136(10)
C4 0.0445(13) 0.0257(11) 0.0329(12) 0.0025(9) 0.0173(10) 0.0077(10)
C5 0.0339(11) 0.0220(10) 0.0335(12) 0.0020(8) 0.0112(9) 0.0045(9)
C6 0.0442(14) 0.0396(13) 0.0423(13) 0.0063(10) 0.0214(11) 0.0060(11)
C7 0.0489(15) 0.0531(15) 0.0427(14) 0.0148(12) 0.0112(12) 0.0171(12)
C8 0.0501(16) 0.0522(16) 0.0701(19) 0.0135(14) 0.0321(14) 0.0260(13)
C9 0.0623(17) 0.0478(15) 0.0393(14) 0.0052(11) 0.0254(13) 0.0098(13)
C10 0.0376(13) 0.0310(12) 0.0409(13) 0.0004(10) 0.0066(10) 0.0019(10)
C11 0.0357(12) 0.0359(12) 0.0433(13) 0.0027(10) 0.0190(11) 0.0105(10)
C12 0.0425(14) 0.0431(14) 0.0615(17) 0.0030(12) 0.0275(13) 0.0007(12)
C13 0.0517(15) 0.0484(15) 0.0389(14) 0.0031(11) 0.0242(12) 0.0033(12)
C14 0.0503(16) 0.0564(16) 0.0619(18) 0.0052(13) 0.0254(14) 0.0246(13)
C15 0.0455(14) 0.0307(12) 0.0389(13) 0.0052(10) 0.0159(11) 0.0024(10)
C16 0.0431(14) 0.0492(15) 0.0425(14) 0.0037(11) 0.0117(12) -0.0092(12)
C17 0.082(2) 0.0294(13) 0.0645(18) 0.0007(12) 0.0297(16) 0.0056(13)
C18 0.0678(19) 0.0517(16) 0.0500(16) 0.0066(13) 0.0283(14) -0.0084(14)
C19 0.0448(14) 0.0392(13) 0.0319(12) 0.0056(10) 0.0069(10) 0.0156(11)
C20 0.078(2) 0.0559(17) 0.0465(16) 0.0173(13) 0.0095(15) 0.0304(15)
C21 0.0640(18) 0.0671(18) 0.0299(13) -0.0008(12) 0.0149(12) 0.0160(15)
C22 0.0489(16) 0.0538(16) 0.0449(15) -0.0002(12) -0.0020(12) 0.0142(13)
C23 0.0362(14) 0.087(2) 0.0435(15) 0.0096(14) 0.0077(12) 0.0003(14)
C24 0.0411(15) 0.077(2) 0.073(2) 0.0140(17) 0.0150(15) -0.0071(15)
C25 0.0584(18) 0.073(2) 0.066(2) 0.0141(16) 0.0252(16) -0.0119(16)
C26 0.0469(15) 0.0621(17) 0.0446(15) 0.0159(13) 0.0207(12) 0.0026(13)
C27 0.0238(10) 0.0264(10) 0.0327(11) 0.0055(8) 0.0116(9) 0.0053(8)
C28 0.0250(11) 0.0315(11) 0.0349(12) 0.0051(9) 0.0113(9) 0.0038(9)
C29 0.0262(11) 0.0376(13) 0.0441(13) 0.0179(10) 0.0085(10) 0.0071(10)
C30 0.0323(12) 0.0249(11) 0.0629(16) 0.0104(11) 0.0169(11) 0.0069(9)
C31 0.0342(12) 0.0273(11) 0.0486(14) -0.0006(10) 0.0149(11) 0.0041(10)
C32 0.0289(11) 0.0307(11) 0.0345(12) 0.0056(9) 0.0122(9) 0.0041(9)
C33 0.0238(10) 0.0286(11) 0.0239(10) 0.0002(8) 0.0066(8) 0.0017(8)
C34 0.0274(11) 0.0337(11) 0.0322(11) 0.0049(9) 0.0105(9) 0.0079(9)
C35 0.0250(11) 0.0493(14) 0.0323(12) 0.0054(10) 0.0133(9) 0.0075(10)
C36 0.0285(11) 0.0445(13) 0.0296(11) 0.0073(10) 0.0109(9) -0.0060(10)
C37 0.0302(11) 0.0261(11) 0.0261(11) 0.0021(8) 0.0060(9) -0.0001(9)
C38 0.0264(10) 0.0280(10) 0.0252(10) -0.0004(8) 0.0090(8) 0.0036(8)
C39 0.0284(11) 0.0279(10) 0.0248(10) 0.0045(8) 0.0100(9) 0.0031(9)
C40 0.0297(11) 0.0316(11) 0.0330(12) 0.0052(9) 0.0102(9) 0.0059(9)
C41 0.0292(12) 0.0417(13) 0.0338(12) 0.0077(10) 0.0039(10) -0.0021(10)
C42 0.0444(14) 0.0339(12) 0.0263(11) 0.0005(9) 0.0051(10) -0.0056(11)
C43 0.0450(13) 0.0270(11) 0.0307(12) 0.0017(9) 0.0177(10) 0.0043(10)
C44 0.0288(11) 0.0292(11) 0.0270(11) 0.0048(8) 0.0101(9) 0.0025(9)
C45 0.0274(10) 0.0191(9) 0.0300(11) -0.0008(8) 0.0106(9) 0.0029(8)
C46 0.0300(11) 0.0222(10) 0.0342(12) -0.0003(8) 0.0108(9) 0.0042(9)
C47 0.0319(12) 0.0287(11) 0.0516(15) -0.0027(10) 0.0235(11) 0.0008(9)
C48 0.0233(11) 0.0308(12) 0.0615(16) -0.0038(11) 0.0122(11) 0.0040(9)
C49 0.0290(12) 0.0334(12) 0.0420(13) 0.0034(10) 0.0022(10) 0.0067(10)
C50 0.0314(11) 0.0254(10) 0.0336(12) 0.0025(9) 0.0103(9) 0.0037(9)
B1 0.0252(11) 0.0269(12) 0.0278(12) 0.0035(9) 0.0104(10) 0.0061(9)
F1 0.0443(8) 0.0393(7) 0.0300(7) 0.0078(6) 0.0111(6) 0.0051(6)
F2 0.0430(8) 0.0486(8) 0.0565(9) 0.0290(7) 0.0107(7) 0.0099(7)
F3 0.0542(9) 0.0276(7) 0.0868(12) 0.0155(7) 0.0188(8) 0.0148(6)
F4 0.0639(10) 0.0320(7) 0.0599(9) -0.0100(7) 0.0232(8) 0.0061(7)
F5 0.0456(8) 0.0350(7) 0.0295(7) 0.0005(5) 0.0107(6) 0.0056(6)
F6 0.0389(7) 0.0424(7) 0.0512(8) 0.0141(6) 0.0243(6) 0.0194(6)
F7 0.0391(8) 0.0768(10) 0.0556(9) 0.0197(8) 0.0308(7) 0.0209(7)
F8 0.0410(8) 0.0648(9) 0.0488(8) 0.0199(7) 0.0232(7) -0.0033(7)
F9 0.0494(8) 0.0297(7) 0.0403(7) 0.0096(6) 0.0161(6) 0.0016(6)
F10 0.0393(7) 0.0290(6) 0.0383(7) 0.0073(5) 0.0202(6) 0.0114(5)
F11 0.0289(7) 0.0433(7) 0.0459(8) 0.0031(6) 0.0105(6) 0.0089(6)
F12 0.0294(7) 0.0621(9) 0.0510(9) 0.0029(7) -0.0030(6) -0.0020(7)
F13 0.0592(9) 0.0434(8) 0.0368(8) -0.0085(6) 0.0000(7) -0.0105(7)
F14 0.0594(9) 0.0329(7) 0.0400(8) -0.0051(6) 0.0207(7) 0.0074(6)
F15 0.0307(6) 0.0310(6) 0.0386(7) 0.0004(5) 0.0128(5) 0.0072(5)
F16 0.0390(7) 0.0372(7) 0.0334(7) 0.0052(5) 0.0181(6) 0.0029(6)
F17 0.0442(8) 0.0511(8) 0.0670(10) -0.0021(7) 0.0365(8) -0.0029(7)
F18 0.0231(7) 0.0572(9) 0.0876(12) -0.0002(8) 0.0145(7) 0.0059(7)
F19 0.0360(8) 0.0641(10) 0.0467(9) 0.0092(7) -0.0050(6) 0.0090(7)
F20 0.0370(7) 0.0489(8) 0.0287(7) 0.0066(6) 0.0086(6) 0.0031(6)

loop_
_atom_type_symbol
_atom_type_description
_atom_type_scat_dispersion_real
_atom_type_scat_dispersion_imag
_atom_type_scat_source
C C 0.0033 0.0016 'International Tables Vol C Tables 4.2.6.8 and 6.1.1.4'
H H 0.0000 0.0000 'International Tables Vol C Tables 4.2.6.8 and 6.1.1.4'
N N 0.0061 0.0033 'International Tables Vol C Tables 4.2.6.8 and 6.1.1.4'
P P 0.1023 0.0942 'International Tables Vol C Tables 4.2.6.8 and 6.1.1.4'
O O 0.0106 0.0060 'International Tables Vol C Tables 4.2.6.8 and 6.1.1.4'
B B 0.0013 0.0007 'International Tables Vol C Tables 4.2.6.8 and 6.1.1.4'
F F 0.0171 0.0103 'International Tables Vol C Tables 4.2.6.8 and 6.1.1.4'
Ti Ti 0.2776 0.4457 'International Tables Vol C Tables 4.2.6.8 and 6.1.1.4'

loop_
_geom_angle_atom_site_label_1
_geom_angle_atom_site_label_2
_geom_angle_atom_site_label_3
_geom_angle
N1 Ti1 O1 104.33(8)
N1 Ti1 C4 117.60(8)
O1 Ti1 C4 99.77(7)
N1 Ti1 C5 101.14(8)
O1 Ti1 C5 135.07(7)
C4 Ti1 C5 35.31(8)
N1 Ti1 C1 116.86(8)
O1 Ti1 C1 138.61(7)
C4 Ti1 C1 58.29(7)
C5 Ti1 C1 34.85(7)
N1 Ti1 C2 151.26(8)
O1 Ti1 C2 104.39(7)
C4 Ti1 C2 57.88(8)
C5 Ti1 C2 57.78(8)
C1 Ti1 C2 34.68(7)
N1 Ti1 C3 152.40(8)
O1 Ti1 C3 84.22(7)
C4 Ti1 C3 34.90(8)
C5 Ti1 C3 57.82(8)
C1 Ti1 C3 57.40(7)
C2 Ti1 C3 34.14(7)
N1 Ti1 H1 98.6(7)
O1 Ti1 H1 94.4(7)
C4 Ti1 H1 135.8(7)
C5 Ti1 H1 117.6(7)
C1 Ti1 H1 83.8(7)
C2 Ti1 H1 78.1(7)
C3 Ti1 H1 106.9(7)
N1 P1 C19 108.41(10)
N1 P1 C11 108.62(10)
C19 P1 C11 111.55(11)
N1 P1 C15 107.75(10)
C19 P1 C15 110.50(11)
C11 P1 C15 109.90(10)
C26 O1 C23 109.54(18)
C26 O1 Ti1 127.44(14)
C23 O1 Ti1 122.82(14)
P1 N1 Ti1 168.39(12)
C5 C1 C2 108.11(19)
C5 C1 C6 126.9(2)
C2 C1 C6 124.7(2)
C5 C1 Ti1 71.63(12)
C2 C1 Ti1 74.04(13)
C6 C1 Ti1 124.34(14)
C3 C2 C1 108.06(19)
C3 C2 C7 126.6(2)
C1 C2 C7 125.1(2)
C3 C2 Ti1 73.22(12)
C1 C2 Ti1 71.28(12)
C7 C2 Ti1 125.19(16)
C2 C3 C4 107.77(19)
C2 C3 C8 126.3(2)
C4 C3 C8 125.9(2)
C2 C3 Ti1 72.63(12)
C4 C3 Ti1 69.56(11)
C8 C3 Ti1 126.22(16)
C5 C4 C3 107.93(19)
C5 C4 C9 125.9(2)
C3 C4 C9 125.9(2)
C5 C4 Ti1 72.74(11)
C3 C4 Ti1 75.53(12)
C9 C4 Ti1 122.13(15)
C1 C5 C4 108.05(19)
C1 C5 C10 126.8(2)
C4 C5 C10 125.0(2)
C1 C5 Ti1 73.51(12)
C4 C5 Ti1 71.96(12)
C10 C5 Ti1 124.73(14)
C1 C6 H6A 109.5
C1 C6 H6B 109.5
H6A C6 H6B 109.5
C1 C6 H6C 109.5
H6A C6 H6C 109.5
H6B C6 H6C 109.5
C2 C7 H7A 109.5
C2 C7 H7B 109.5
H7A C7 H7B 109.5
C2 C7 H7C 109.5
H7A C7 H7C 109.5
H7B C7 H7C 109.5
C3 C8 H8A 109.5
C3 C8 H8B 109.5
H8A C8 H8B 109.5
C3 C8 H8C 109.5
H8A C8 H8C 109.5
H8B C8 H8C 109.5
C4 C9 H9A 109.5
C4 C9 H9B 109.5
H9A C9 H9B 109.5
C4 C9 H9C 109.5
H9A C9 H9C 109.5
H9B C9 H9C 109.5
C5 C10 H10A 109.5
C5 C10 H10B 109.5
H10A C10 H10B 109.5
C5 C10 H10C 109.5
H10A C10 H10C 109.5
H10B C10 H10C 109.5
C14 C11 C13 109.23(19)
C14 C11 C12 109.1(2)
C13 C11 C12 105.3(2)
C14 C11 P1 114.25(18)
C13 C11 P1 110.17(16)
C12 C11 P1 108.40(15)
C11 C12 H12A 109.5
C11 C12 H12B 109.5
H12A C12 H12B 109.5
C11 C12 H12C 109.5
H12A C12 H12C 109.5
H12B C12 H12C 109.5
C11 C13 H13A 109.5
C11 C13 H13B 109.5
H13A C13 H13B 109.5
C11 C13 H13C 109.5
H13A C13 H13C 109.5
H13B C13 H13C 109.5
C11 C14 H14A 109.5
C11 C14 H14B 109.5
H14A C14 H14B 109.5
C11 C14 H14C 109.5
H14A C14 H14C 109.5
H14B C14 H14C 109.5
C18 C15 C16 105.9(2)
C18 C15 C17 108.3(2)
C16 C15 C17 108.7(2)
C18 C15 P1 110.48(16)
C16 C15 P1 108.87(16)
C17 C15 P1 114.19(18)
C15 C16 H16A 109.5
C15 C16 H16B 109.5
H16A C16 H16B 109.5
C15 C16 H16C 109.5
H16A C16 H16C 109.5
H16B C16 H16C 109.5
C15 C17 H17A 109.5
C15 C17 H17B 109.5
H17A C17 H17B 109.5
C15 C17 H17C 109.5
H17A C17 H17C 109.5
H17B C17 H17C 109.5
C15 C18 H18A 109.5
C15 C18 H18B 109.5
H18A C18 H18B 109.5
C15 C18 H18C 109.5
H18A C18 H18C 109.5
H18B C18 H18C 109.5
C22 C19 C20 107.7(2)
C22 C19 C21 106.6(2)
C20 C19 C21 109.8(2)
C22 C19 P1 110.58(18)
C20 C19 P1 113.36(17)
C21 C19 P1 108.59(16)
C19 C20 H20A 109.5
C19 C20 H20B 109.5
H20A C20 H20B 109.5
C19 C20 H20C 109.5
H20A C20 H20C 109.5
H20B C20 H20C 109.5
C19 C21 H21A 109.5
C19 C21 H21B 109.5
H21A C21 H21B 109.5
C19 C21 H21C 109.5
H21A C21 H21C 109.5
H21B C21 H21C 109.5
C19 C22 H22A 109.5
C19 C22 H22B 109.5
H22A C22 H22B 109.5
C19 C22 H22C 109.5
H22A C22 H22C 109.5
H22B C22 H22C 109.5
O1 C23 C24 105.7(2)
O1 C23 H23A 110.6
C24 C23 H23A 110.6
O1 C23 H23B 110.6
C24 C23 H23B 110.6
H23A C23 H23B 108.7
C23 C24 C25 105.7(2)
C23 C24 H24A 110.6
C25 C24 H24A 110.6
C23 C24 H24B 110.6
C25 C24 H24B 110.6
H24A C24 H24B 108.7
C26 C25 C24 104.8(2)
C26 C25 H25A 110.8
C24 C25 H25A 110.8
C26 C25 H25B 110.8
C24 C25 H25B 110.8
H25A C25 H25B 108.9
O1 C26 C25 104.8(2)
O1 C26 H26A 110.8
C25 C26 H26A 110.8
O1 C26 H26B 110.8
C25 C26 H26B 110.8
H26A C26 H26B 108.9
C28 C27 C32 113.13(18)
C28 C27 B1 127.12(18)
C32 C27 B1 119.71(18)
F1 C28 C29 114.90(19)
F1 C28 C27 120.88(18)
C29 C28 C27 124.2(2)
F2 C29 C30 119.7(2)
F2 C29 C28 120.7(2)
C30 C29 C28 119.6(2)
F3 C30 C31 121.1(2)
F3 C30 C29 120.3(2)
C31 C30 C29 118.6(2)
F4 C31 C32 120.7(2)
F4 C31 C30 119.6(2)
C32 C31 C30 119.7(2)
F5 C32 C31 116.26(19)
F5 C32 C27 119.12(18)
C31 C32 C27 124.6(2)
C34 C33 C38 113.15(19)
C34 C33 B1 127.46(19)
C38 C33 B1 118.68(17)
F6 C34 C35 114.71(18)
F6 C34 C33 121.23(19)
C35 C34 C33 124.0(2)
F7 C35 C36 119.7(2)
F7 C35 C34 120.6(2)
C36 C35 C34 119.69(19)
F8 C36 C35 120.6(2)
F8 C36 C37 120.2(2)
C35 C36 C37 119.22(19)
F9 C37 C36 120.09(19)
F9 C37 C38 120.82(19)
C36 C37 C38 119.1(2)
F10 C38 C37 115.59(18)
F10 C38 C33 119.58(18)
C37 C38 C33 124.81(19)
C44 C39 C40 113.53(18)
C44 C39 B1 126.96(18)
C40 C39 B1 118.76(18)
F11 C40 C41 116.32(19)
F11 C40 C39 119.56(18)
C41 C40 C39 124.1(2)
F12 C41 C42 119.68(19)
F12 C41 C40 120.8(2)
C42 C41 C40 119.5(2)
F13 C42 C41 120.4(2)
F13 C42 C43 120.1(2)
C41 C42 C43 119.46(19)
F14 C43 C42 119.70(19)
F14 C43 C44 120.8(2)
C42 C43 C44 119.5(2)
F15 C44 C39 121.25(17)
F15 C44 C43 114.78(18)
C39 C44 C43 123.9(2)
C50 C45 C46 113.24(19)
C50 C45 B1 127.18(18)
C46 C45 B1 119.49(18)
F16 C46 C47 116.14(19)
F16 C46 C45 119.23(18)
C47 C46 C45 124.6(2)
F17 C47 C48 120.0(2)
F17 C47 C46 120.6(2)
C48 C47 C46 119.4(2)
F18 C48 C47 120.8(2)
F18 C48 C49 120.2(2)
C47 C48 C49 119.0(2)
F19 C49 C48 120.0(2)
F19 C49 C50 120.3(2)
C48 C49 C50 119.7(2)
F20 C50 C49 114.98(19)
F20 C50 C45 121.07(18)
C49 C50 C45 124.0(2)
C27 B1 C39 113.49(17)
C27 B1 C33 113.61(16)
C39 B1 C33 99.97(16)
C27 B1 C45 103.37(16)
C39 B1 C45 113.99(16)
C33 B1 C45 112.88(17)

loop_
_geom_bond_atom_site_label_1
_geom_bond_atom_site_label_2
_geom_bond_distance
Ti1 N1 1.7814(18)
Ti1 O1 2.0746(15)
Ti1 C4 2.336(2)
Ti1 C5 2.346(2)
Ti1 C1 2.370(2)
Ti1 C2 2.406(2)
Ti1 C3 2.414(2)
Ti1 H1 1.84(2)
P1 N1 1.6126(18)
P1 C19 1.883(2)
P1 C11 1.890(2)
P1 C15 1.890(2)
O1 C26 1.457(3)
O1 C23 1.466(3)
C1 C5 1.412(3)
C1 C2 1.424(3)
C1 C6 1.506(3)
C2 C3 1.415(3)
C2 C7 1.506(3)
C3 C4 1.426(3)
C3 C8 1.503(3)
C4 C5 1.420(3)
C4 C9 1.502(3)
C5 C10 1.503(3)
C6 H6A 0.9800
C6 H6B 0.9800
C6 H6C 0.9800
C7 H7A 0.9800
C7 H7B 0.9800
C7 H7C 0.9800
C8 H8A 0.9800
C8 H8B 0.9800
C8 H8C 0.9800
C9 H9A 0.9800
C9 H9B 0.9800
C9 H9C 0.9800
C10 H10A 0.9800
C10 H10B 0.9800
C10 H10C 0.9800
C11 C14 1.529(3)
C11 C13 1.534(3)
C11 C12 1.540(3)
C12 H12A 0.9800
C12 H12B 0.9800
C12 H12C 0.9800
C13 H13A 0.9800
C13 H13B 0.9800
C13 H13C 0.9800
C14 H14A 0.9800
C14 H14B 0.9800
C14 H14C 0.9800
C15 C18 1.532(3)
C15 C16 1.534(3)
C15 C17 1.544(3)
C16 H16A 0.9800
C16 H16B 0.9800
C16 H16C 0.9800
C17 H17A 0.9800
C17 H17B 0.9800
C17 H17C 0.9800
C18 H18A 0.9800
C18 H18B 0.9800
C18 H18C 0.9800
C19 C22 1.530(4)
C19 C20 1.539(3)
C19 C21 1.542(3)
C20 H20A 0.9800
C20 H20B 0.9800
C20 H20C 0.9800
C21 H21A 0.9800
C21 H21B 0.9800
C21 H21C 0.9800
C22 H22A 0.9800
C22 H22B 0.9800
C22 H22C 0.9800
C23 C24 1.480(4)
C23 H23A 0.9900
C23 H23B 0.9900
C24 C25 1.488(4)
C24 H24A 0.9900
C24 H24B 0.9900
C25 C26 1.485(4)
C25 H25A 0.9900
C25 H25B 0.9900
C26 H26A 0.9900
C26 H26B 0.9900
C27 C28 1.387(3)
C27 C32 1.391(3)
C27 B1 1.650(3)
C28 F1 1.358(2)
C28 C29 1.379(3)
C29 F2 1.346(3)
C29 C30 1.378(3)
C30 F3 1.346(2)
C30 C31 1.375(3)
C31 F4 1.353(3)
C31 C32 1.369(3)
C32 F5 1.352(2)
C33 C34 1.387(3)
C33 C38 1.389(3)
C33 B1 1.658(3)
C34 F6 1.355(2)
C34 C35 1.381(3)
C35 F7 1.347(2)
C35 C36 1.369(3)
C36 F8 1.347(2)
C36 C37 1.374(3)
C37 F9 1.348(2)
C37 C38 1.375(3)
C38 F10 1.353(2)
C39 C44 1.384(3)
C39 C40 1.398(3)
C39 B1 1.657(3)
C40 F11 1.347(2)
C40 C41 1.379(3)
C41 F12 1.347(3)
C41 C42 1.369(3)
C42 F13 1.352(2)
C42 C43 1.369(3)
C43 F14 1.346(2)
C43 C44 1.389(3)
C44 F15 1.350(2)
C45 C50 1.385(3)
C45 C46 1.389(3)
C45 B1 1.661(3)
C46 F16 1.357(2)
C46 C47 1.377(3)
C47 F17 1.353(3)
C47 C48 1.369(3)
C48 F18 1.345(2)
C48 C49 1.372(3)
C49 F19 1.350(3)
C49 C50 1.384(3)
C50 F20 1.354(2)

loop_
_geom_torsion_atom_site_label_1
_geom_torsion_atom_site_label_2
_geom_torsion_atom_site_label_3
_geom_torsion_atom_site_label_4
_geom_torsion
N1 Ti1 O1 C26 58.7(2)
C4 Ti1 O1 C26 -63.25(19)
C5 Ti1 O1 C26 -63.9(2)
C1 Ti1 O1 C26 -115.6(2)
C2 Ti1 O1 C26 -122.40(19)
C3 Ti1 O1 C26 -94.62(19)
N1 Ti1 O1 C23 -115.7(2)
C4 Ti1 O1 C23 122.30(19)
C5 Ti1 O1 C23 121.7(2)
C1 Ti1 O1 C23 70.0(2)
C2 Ti1 O1 C23 63.2(2)
C3 Ti1 O1 C23 90.9(2)
C19 P1 N1 Ti1 172.6(6)
C11 P1 N1 Ti1 51.2(6)
C15 P1 N1 Ti1 -67.8(6)
O1 Ti1 N1 P1 95.5(6)
C4 Ti1 N1 P1 -155.2(6)
C5 Ti1 N1 P1 -121.8(6)
C1 Ti1 N1 P1 -88.7(6)
C2 Ti1 N1 P1 -82.3(6)
C3 Ti1 N1 P1 -159.2(5)
N1 Ti1 C1 C5 -69.62(14)
O1 Ti1 C1 C5 104.15(14)
C4 Ti1 C1 C5 37.69(12)
C2 Ti1 C1 C5 115.82(18)
C3 Ti1 C1 C5 79.17(13)
N1 Ti1 C1 C2 174.56(12)
O1 Ti1 C1 C2 -11.67(17)
C4 Ti1 C1 C2 -78.13(13)
C5 Ti1 C1 C2 -115.82(18)
C3 Ti1 C1 C2 -36.65(12)
N1 Ti1 C1 C6 53.1(2)
O1 Ti1 C1 C6 -133.17(17)
C4 Ti1 C1 C6 160.4(2)
C5 Ti1 C1 C6 122.7(2)
C2 Ti1 C1 C6 -121.5(2)
C3 Ti1 C1 C6 -158.2(2)
C5 C1 C2 C3 0.5(2)
C6 C1 C2 C3 -174.5(2)
Ti1 C1 C2 C3 64.47(15)
C5 C1 C2 C7 175.6(2)
C6 C1 C2 C7 0.7(3)
Ti1 C1 C2 C7 -120.4(2)
C5 C1 C2 Ti1 -64.00(14)
C6 C1 C2 Ti1 121.0(2)
N1 Ti1 C2 C3 -126.50(18)
O1 Ti1 C2 C3 55.70(14)
C4 Ti1 C2 C3 -36.92(13)
C5 Ti1 C2 C3 -78.91(14)
C1 Ti1 C2 C3 -116.36(19)
N1 Ti1 C2 C1 -10.1(2)
O1 Ti1 C2 C1 172.06(12)
C4 Ti1 C2 C1 79.44(13)
C5 Ti1 C2 C1 37.45(12)
C3 Ti1 C2 C1 116.36(19)
N1 Ti1 C2 C7 110.1(2)
O1 Ti1 C2 C7 -67.6(2)
C4 Ti1 C2 C7 -160.3(2)
C5 Ti1 C2 C7 157.7(2)
C1 Ti1 C2 C7 120.3(2)
C3 Ti1 C2 C7 -123.4(3)
C1 C2 C3 C4 -2.2(2)
C7 C2 C3 C4 -177.2(2)
Ti1 C2 C3 C4 61.03(15)
C1 C2 C3 C8 174.2(2)
C7 C2 C3 C8 -0.8(4)
Ti1 C2 C3 C8 -122.6(2)
C1 C2 C3 Ti1 -63.20(15)
C7 C2 C3 Ti1 121.7(2)
N1 Ti1 C3 C2 123.46(19)
O1 Ti1 C3 C2 -126.46(13)
C4 Ti1 C3 C2 117.24(19)
C5 Ti1 C3 C2 78.78(14)
C1 Ti1 C3 C2 37.24(13)
N1 Ti1 C3 C4 6.2(2)
O1 Ti1 C3 C4 116.30(13)
C5 Ti1 C3 C4 -38.46(13)
C1 Ti1 C3 C4 -80.00(14)
C2 Ti1 C3 C4 -117.24(19)
N1 Ti1 C3 C8 -113.9(2)
O1 Ti1 C3 C8 -3.8(2)
C4 Ti1 C3 C8 -120.1(3)
C5 Ti1 C3 C8 -158.6(2)
C1 Ti1 C3 C8 159.9(2)
C2 Ti1 C3 C8 122.6(3)
C2 C3 C4 C5 3.1(2)
C8 C3 C4 C5 -173.4(2)
Ti1 C3 C4 C5 66.07(14)
C2 C3 C4 C9 177.6(2)
C8 C3 C4 C9 1.1(4)
Ti1 C3 C4 C9 -119.4(2)
C2 C3 C4 Ti1 -63.01(15)
C8 C3 C4 Ti1 120.6(2)
N1 Ti1 C4 C5 68.85(14)
O1 Ti1 C4 C5 -179.23(12)
C1 Ti1 C4 C5 -37.19(12)
C2 Ti1 C4 C5 -78.30(13)
C3 Ti1 C4 C5 -114.40(18)
N1 Ti1 C4 C3 -176.75(13)
O1 Ti1 C4 C3 -64.83(13)
C5 Ti1 C4 C3 114.40(18)
C1 Ti1 C4 C3 77.21(14)
C2 Ti1 C4 C3 36.10(13)
N1 Ti1 C4 C9 -53.1(2)
O1 Ti1 C4 C9 58.8(2)
C5 Ti1 C4 C9 -122.0(2)
C1 Ti1 C4 C9 -159.2(2)
C2 Ti1 C4 C9 159.7(2)
C3 Ti1 C4 C9 123.6(3)
C2 C1 C5 C4 1.4(2)
C6 C1 C5 C4 176.3(2)
Ti1 C1 C5 C4 -64.14(14)
C2 C1 C5 C10 -173.0(2)
C6 C1 C5 C10 1.8(3)
Ti1 C1 C5 C10 121.4(2)
C2 C1 C5 Ti1 65.58(15)
C6 C1 C5 Ti1 -119.6(2)
C3 C4 C5 C1 -2.8(2)
C9 C4 C5 C1 -177.3(2)
Ti1 C4 C5 C1 65.16(14)
C3 C4 C5 C10 171.83(19)
C9 C4 C5 C10 -2.7(3)
Ti1 C4 C5 C10 -120.2(2)
C3 C4 C5 Ti1 -67.94(15)
C9 C4 C5 Ti1 117.6(2)
N1 Ti1 C5 C1 121.53(13)
O1 Ti1 C5 C1 -114.78(13)
C4 Ti1 C5 C1 -115.86(18)
C2 Ti1 C5 C1 -37.26(12)
C3 Ti1 C5 C1 -77.86(13)
N1 Ti1 C5 C4 -122.61(13)
O1 Ti1 C5 C4 1.08(17)
C1 Ti1 C5 C4 115.86(18)
C2 Ti1 C5 C4 78.60(14)
C3 Ti1 C5 C4 38.00(12)
N1 Ti1 C5 C10 -2.1(2)
O1 Ti1 C5 C10 121.56(18)
C4 Ti1 C5 C10 120.5(2)
C1 Ti1 C5 C10 -123.7(2)
C2 Ti1 C5 C10 -160.9(2)
C3 Ti1 C5 C10 158.5(2)
N1 P1 C11 C14 165.32(17)
C19 P1 C11 C14 45.9(2)
C15 P1 C11 C14 -77.0(2)
N1 P1 C11 C13 -71.29(18)
C19 P1 C11 C13 169.28(16)
C15 P1 C11 C13 46.37(19)
N1 P1 C11 C12 43.49(19)
C19 P1 C11 C12 -75.94(19)
C15 P1 C11 C12 161.14(16)
N1 P1 C15 C18 -74.3(2)
C19 P1 C15 C18 44.0(2)
C11 P1 C15 C18 167.49(18)
N1 P1 C15 C16 41.57(19)
C19 P1 C15 C16 159.85(16)
C11 P1 C15 C16 -76.62(19)
N1 P1 C15 C17 163.28(18)
C19 P1 C15 C17 -78.4(2)
C11 P1 C15 C17 45.1(2)
N1 P1 C19 C22 -75.94(18)
C11 P1 C19 C22 43.62(19)
C15 P1 C19 C22 166.19(16)
N1 P1 C19 C20 162.97(19)
C11 P1 C19 C20 -77.5(2)
C15 P1 C19 C20 45.1(2)
N1 P1 C19 C21 40.6(2)
C11 P1 C19 C21 160.19(17)
C15 P1 C19 C21 -77.24(19)
C26 O1 C23 C24 1.3(3)
Ti1 O1 C23 C24 176.58(18)
O1 C23 C24 C25 -19.4(3)
C23 C24 C25 C26 30.1(3)
C23 O1 C26 C25 17.3(3)
Ti1 O1 C26 C25 -157.70(19)
C24 C25 C26 O1 -29.0(3)
C32 C27 C28 F1 178.51(18)
B1 C27 C28 F1 0.9(3)
C32 C27 C28 C29 -1.8(3)
B1 C27 C28 C29 -179.5(2)
F1 C28 C29 F2 -0.8(3)
C27 C28 C29 F2 179.51(19)
F1 C28 C29 C30 178.10(19)
C27 C28 C29 C30 -1.6(3)
F2 C29 C30 F3 1.5(3)
C28 C29 C30 F3 -177.44(19)
F2 C29 C30 C31 -178.37(19)
C28 C29 C30 C31 2.7(3)
F3 C30 C31 F4 0.2(3)
C29 C30 C31 F4 -180.0(2)
F3 C30 C31 C32 179.8(2)
C29 C30 C31 C32 -0.3(3)
F4 C31 C32 F5 -2.5(3)
C30 C31 C32 F5 177.88(19)
F4 C31 C32 C27 176.1(2)
C30 C31 C32 C27 -3.5(3)
C28 C27 C32 F5 -176.98(17)
B1 C27 C32 F5 0.8(3)
C28 C27 C32 C31 4.4(3)
B1 C27 C32 C31 -177.8(2)
C38 C33 C34 F6 -178.21(17)
B1 C33 C34 F6 -8.0(3)
C38 C33 C34 C35 0.9(3)
B1 C33 C34 C35 171.1(2)
F6 C34 C35 F7 -1.1(3)
C33 C34 C35 F7 179.72(19)
F6 C34 C35 C36 178.25(18)
C33 C34 C35 C36 -0.9(3)
F7 C35 C36 F8 0.9(3)
C34 C35 C36 F8 -178.50(19)
F7 C35 C36 C37 179.94(19)
C34 C35 C36 C37 0.6(3)
F8 C36 C37 F9 0.7(3)
C35 C36 C37 F9 -178.37(18)
F8 C36 C37 C38 178.75(18)
C35 C36 C37 C38 -0.3(3)
F9 C37 C38 F10 -0.1(3)
C36 C37 C38 F10 -178.11(17)
F9 C37 C38 C33 178.43(18)
C36 C37 C38 C33 0.4(3)
C34 C33 C38 F10 177.80(17)
B1 C33 C38 F10 6.7(3)
C34 C33 C38 C37 -0.7(3)
B1 C33 C38 C37 -171.78(18)
C44 C39 C40 F11 178.29(18)
B1 C39 C40 F11 7.5(3)
C44 C39 C40 C41 -0.9(3)
B1 C39 C40 C41 -171.7(2)
F11 C40 C41 F12 1.0(3)
C39 C40 C41 F12 -179.7(2)
F11 C40 C41 C42 -178.2(2)
C39 C40 C41 C42 1.1(4)
F12 C41 C42 F13 0.1(3)
C40 C41 C42 F13 179.3(2)
F12 C41 C42 C43 -179.4(2)
C40 C41 C42 C43 -0.2(3)
F13 C42 C43 F14 -0.7(3)
C41 C42 C43 F14 178.8(2)
F13 C42 C43 C44 179.8(2)
C41 C42 C43 C44 -0.7(3)
C40 C39 C44 F15 -177.97(18)
B1 C39 C44 F15 -8.1(3)
C40 C39 C44 C43 0.0(3)
B1 C39 C44 C43 169.8(2)
F14 C43 C44 F15 -0.6(3)
C42 C43 C44 F15 178.88(19)
F14 C43 C44 C39 -178.65(19)
C42 C43 C44 C39 0.8(3)
C50 C45 C46 F16 -177.89(17)
B1 C45 C46 F16 -1.1(3)
C50 C45 C46 C47 3.0(3)
B1 C45 C46 C47 179.86(19)
F16 C46 C47 F17 -0.6(3)
C45 C46 C47 F17 178.49(18)
F16 C46 C47 C48 179.73(18)
C45 C46 C47 C48 -1.2(3)
F17 C47 C48 F18 -0.6(3)
C46 C47 C48 F18 179.08(19)
F17 C47 C48 C49 179.37(19)
C46 C47 C48 C49 -1.0(3)
F18 C48 C49 F19 0.6(3)
C47 C48 C49 F19 -179.4(2)
F18 C48 C49 C50 -179.09(19)
C47 C48 C49 C50 1.0(3)
F19 C49 C50 F20 1.3(3)
C48 C49 C50 F20 -179.09(19)
F19 C49 C50 C45 -178.47(19)
C48 C49 C50 C45 1.2(3)
C46 C45 C50 F20 177.27(17)
B1 C45 C50 F20 0.7(3)
C46 C45 C50 C49 -3.0(3)
B1 C45 C50 C49 -179.56(19)
C28 C27 B1 C39 -18.0(3)
C32 C27 B1 C39 164.55(18)
C28 C27 B1 C33 -131.3(2)
C32 C27 B1 C33 51.2(2)
C28 C27 B1 C45 106.0(2)
C32 C27 B1 C45 -71.5(2)
C44 C39 B1 C27 135.9(2)
C40 C39 B1 C27 -54.8(2)
C44 C39 B1 C33 -102.8(2)
C40 C39 B1 C33 66.5(2)
C44 C39 B1 C45 17.9(3)
C40 C39 B1 C45 -172.77(18)
C34 C33 B1 C27 18.0(3)
C38 C33 B1 C27 -172.32(17)
C34 C33 B1 C39 -103.2(2)
C38 C33 B1 C39 66.5(2)
C34 C33 B1 C45 135.3(2)
C38 C33 B1 C45 -55.0(2)
C50 C45 B1 C27 106.6(2)
C46 C45 B1 C27 -69.8(2)
C50 C45 B1 C39 -129.8(2)
C46 C45 B1 C39 53.9(2)
C50 C45 B1 C33 -16.6(3)
C46 C45 B1 C33 167.06(17)
